data_7104898
loop_
_publ_author_name
'Zhang, Lin-Ping'
'Lu, Wen-Jie'
'Mak, Thomas C W'

_publ_section_title
;
 Controlled crystallization of mixed-ligand complexes of
 1,3-bis(4-pyridyl)propane-N,N'-dioxide with metal(II) thiocyanates:
 isostructurality in coordination networks bearing different mono- and
 di-nuclear nodes
;
_journal_issue 22
_journal_name_full 'Chemical communications (Cambridge, England)'
_journal_page_first 2830
_journal_page_last 2831
_journal_paper_doi 10.1039/b307604k
_journal_year 2003
_chemical_formula_sum 'C14 H16 N3 O3 S Zn0.5'
_chemical_formula_weight 339.04
_chemical_name_systematic
;
?
;
_space_group_IT_number 14
_symmetry_cell_setting monoclinic
_symmetry_space_group_name_Hall '-P 2ybc'
_symmetry_space_group_name_H-M 'P 1 21/c 1'
_atom_sites_solution_hydrogens geom
_atom_sites_solution_primary direct
_atom_sites_solution_secondary difmap
_audit_creation_method SHELXL-97
_cell_angle_alpha 90.00
_cell_angle_beta 94.28(3)
_cell_angle_gamma 90.00
_cell_formula_units_Z 4
_cell_length_a 12.564(3)
_cell_length_b 14.136(3)
_cell_length_c 8.7786(18)
_cell_measurement_temperature 293(2)
_cell_volume 1554.8(5)
_computing_structure_refinement 'SHELXL-97 (Sheldrick, 1997)'
_computing_structure_solution 'SHELXS-97 (Sheldrick, 1990)'
_diffrn_ambient_temperature 293(2)
_diffrn_measured_fraction_theta_full 0.949
_diffrn_measured_fraction_theta_max 0.949
_diffrn_radiation_monochromator graphite
_diffrn_radiation_source 'fine-focus sealed tube'
_diffrn_radiation_type MoK\a
_diffrn_radiation_wavelength 0.71073
_diffrn_reflns_av_R_equivalents 0.0294
_diffrn_reflns_av_sigmaI/netI 0.0390
_diffrn_reflns_limit_h_max 15
_diffrn_reflns_limit_h_min -15
_diffrn_reflns_limit_k_max 17
_diffrn_reflns_limit_k_min -17
_diffrn_reflns_limit_l_max 10
_diffrn_reflns_limit_l_min 0
_diffrn_reflns_number 4834
_diffrn_reflns_theta_full 25.53
_diffrn_reflns_theta_max 25.53
_diffrn_reflns_theta_min 2.17
_exptl_absorpt_coefficient_mu 0.975
_exptl_absorpt_correction_T_max 0.7586
_exptl_absorpt_correction_T_min 0.6414
_exptl_absorpt_correction_type REQAB
_exptl_crystal_colour colorless
_exptl_crystal_density_diffrn 1.448
_exptl_crystal_density_method 'not measured'
_exptl_crystal_description block
_exptl_crystal_F_000 704
_exptl_crystal_size_max 0.50
_exptl_crystal_size_mid 0.40
_exptl_crystal_size_min 0.30
_refine_diff_density_max 0.174
_refine_diff_density_min -0.338
_refine_diff_density_rms 0.038
_refine_ls_extinction_coef 0.030(4)
_refine_ls_extinction_expression Fc^*^=kFc[1+0.001xFc^2^\l^3^/sin(2\q)]^-1/4^
_refine_ls_extinction_method SHELXL
_refine_ls_goodness_of_fit_ref 1.070
_refine_ls_hydrogen_treatment mixed
_refine_ls_matrix_type full
_refine_ls_number_parameters 197
_refine_ls_number_reflns 2761
_refine_ls_number_restraints 0
_refine_ls_restrained_S_all 1.070
_refine_ls_R_factor_all 0.0369
_refine_ls_R_factor_gt 0.0347
_refine_ls_shift/su_max 0.000
_refine_ls_shift/su_mean 0.000
_refine_ls_structure_factor_coef Fsqd
_refine_ls_weighting_details 'calc w=1/[\s^2^(Fo^2^)+(0.0437P)^2^+0.3357P] where P=(Fo^2^+2Fc^2^)/3'
_refine_ls_weighting_scheme calc
_refine_ls_wR_factor_gt 0.0931
_refine_ls_wR_factor_ref 0.0947
_reflns_number_gt 2637
_reflns_number_total 2761
_reflns_threshold_expression >2sigma(I)
_cod_data_source_file b307604k.txt
_cod_data_source_block compd8
_cod_depositor_comments
;
The following automatic conversions were performed:
'_symmetry_cell_setting' value 'Monoclinic' changed to 'monoclinic'
according to '/home/saulius/struct/CIF-dictionaries/cif_core.dic'
dictionary named 'cif_core.dic' version 2.4.1 from 2010-06-29.

Automatic conversion script
Id: cif_fix_enum 1527 2010-12-29 10:47:43Z saulius 
;
_cod_original_sg_symbol_H-M P2(1)/c
_cod_original_formula_sum 'C14 H16 N3 O3 S Zn0.50'
_cod_database_code 7104898
_cod_duplicate_entry 7113479

loop_
_symmetry_equiv_pos_as_xyz
'x, y, z'
'-x, y+1/2, -z+1/2'
'-x, -y, -z'
'x, -y-1/2, z-1/2'

loop_
_atom_site_label
_atom_site_type_symbol
_atom_site_fract_x
_atom_site_fract_y
_atom_site_fract_z
_atom_site_U_iso_or_equiv
_atom_site_adp_type
_atom_site_occupancy
_atom_site_symmetry_multiplicity
_atom_site_calc_flag
_atom_site_refinement_flags
_atom_site_disorder_assembly
_atom_site_disorder_group
Zn1 Zn 0.5000 0.5000 0.0000 0.05538(17) Uani 1 2 d S . .
O1 O 0.52790(12) 0.51525(12) 0.23537(18) 0.0674(4) Uani 1 1 d . . .
O2 O -0.35698(11) 0.75603(11) 0.21940(19) 0.0650(4) Uani 1 1 d . . .
N1 N 0.45018(12) 0.54645(13) 0.31884(19) 0.0555(4) Uani 1 1 d . . .
N2 N -0.25497(13) 0.73803(12) 0.26240(19) 0.0554(4) Uani 1 1 d . . .
C1 C 0.3830(2) 0.48395(16) 0.3754(3) 0.0642(6) Uani 1 1 d . . .
H1A H 0.3890 0.4199 0.3538 0.077 Uiso 1 1 calc R . .
C2 C 0.3056(2) 0.51525(18) 0.4653(3) 0.0690(6) Uani 1 1 d . . .
H2A H 0.2587 0.4716 0.5028 0.083 Uiso 1 1 calc R . .
C3 C 0.29517(16) 0.60990(18) 0.5019(2) 0.0615(5) Uani 1 1 d . . .
C4 C 0.36523(18) 0.67098(17) 0.4395(3) 0.0694(6) Uani 1 1 d . . .
H4A H 0.3607 0.7354 0.4593 0.083 Uiso 1 1 calc R . .
C5 C 0.44159(18) 0.63875(17) 0.3486(3) 0.0684(6) Uani 1 1 d . . .
H5A H 0.4878 0.6815 0.3073 0.082 Uiso 1 1 calc R . .
C6 C 0.21316(18) 0.6435(2) 0.6062(3) 0.0846(8) Uani 1 1 d . . .
H6A H 0.2274 0.7093 0.6319 0.101 Uiso 1 1 calc R . .
H6B H 0.2209 0.6073 0.7002 0.101 Uiso 1 1 calc R . .
C7 C 0.09768(19) 0.6347(2) 0.5378(3) 0.0817(7) Uani 1 1 d . . .
H7A H 0.0824 0.5687 0.5155 0.098 Uiso 1 1 calc R . .
H7B H 0.0499 0.6554 0.6129 0.098 Uiso 1 1 calc R . .
C8 C 0.07571(17) 0.69169(19) 0.3940(3) 0.0710(6) Uani 1 1 d . . .
H8A H 0.1088 0.6603 0.3113 0.085 Uiso 1 1 calc R . .
H8B H 0.1090 0.7533 0.4084 0.085 Uiso 1 1 calc R . .
C9 C -0.04110(17) 0.70547(17) 0.3477(3) 0.0629(5) Uani 1 1 d . . .
C10 C -0.10670(18) 0.63566(17) 0.2800(3) 0.0682(6) Uani 1 1 d . . .
H10A H -0.0782 0.5763 0.2626 0.082 Uiso 1 1 calc R . .
C11 C -0.21233(18) 0.65227(15) 0.2383(3) 0.0637(5) Uani 1 1 d . . .
H11A H -0.2546 0.6044 0.1934 0.076 Uiso 1 1 calc R . .
C12 C -0.19421(17) 0.80676(17) 0.3287(3) 0.0706(6) Uani 1 1 d . . .
H12A H -0.2242 0.8656 0.3456 0.085 Uiso 1 1 calc R . .
C13 C -0.08873(18) 0.79140(18) 0.3718(3) 0.0739(6) Uani 1 1 d . . .
H13A H -0.0484 0.8400 0.4184 0.089 Uiso 1 1 calc R . .
S1 S 0.87221(4) 0.45228(5) -0.03586(9) 0.0742(2) Uani 1 1 d . . .
C14 C 0.74496(15) 0.45218(14) -0.0180(2) 0.0514(4) Uani 1 1 d . . .
N3 N 0.65509(14) 0.45468(15) -0.0033(2) 0.0666(5) Uani 1 1 d . . .
O1W O 0.44487(12) 0.35011(11) 0.02761(18) 0.0690(4) Uani 1 1 d . . .
H1WB H 0.4087 0.3188 -0.0544 0.103 Uiso 1 1 d R . .
H1WA H 0.4242 0.3183 0.1063 0.103 Uiso 1 1 d R . .

loop_
_atom_site_aniso_label
_atom_site_aniso_U_11
_atom_site_aniso_U_22
_atom_site_aniso_U_33
_atom_site_aniso_U_23
_atom_site_aniso_U_13
_atom_site_aniso_U_12
Zn1 0.0379(2) 0.0699(3) 0.0583(2) -0.00729(15) 0.00300(14) 0.00421(13)
O1 0.0491(8) 0.0917(11) 0.0612(9) -0.0111(8) 0.0025(7) 0.0142(7)
O2 0.0515(7) 0.0628(9) 0.0802(10) -0.0095(8) 0.0005(7) -0.0029(7)
N1 0.0470(8) 0.0664(11) 0.0528(9) -0.0043(8) 0.0022(7) 0.0028(8)
N2 0.0524(9) 0.0534(9) 0.0607(10) -0.0066(8) 0.0062(7) -0.0036(7)
C1 0.0712(14) 0.0581(12) 0.0628(13) 0.0012(10) 0.0026(11) -0.0010(10)
C2 0.0658(14) 0.0784(15) 0.0636(14) 0.0081(11) 0.0108(11) -0.0103(11)
C3 0.0508(10) 0.0824(15) 0.0509(11) -0.0025(10) 0.0014(8) 0.0028(10)
C4 0.0664(13) 0.0632(13) 0.0796(15) -0.0125(12) 0.0115(11) 0.0008(11)
C5 0.0623(13) 0.0653(14) 0.0793(14) -0.0084(12) 0.0174(11) -0.0103(10)
C6 0.0614(13) 0.134(3) 0.0590(13) -0.0071(15) 0.0102(10) 0.0119(14)
C7 0.0625(13) 0.114(2) 0.0704(15) 0.0084(14) 0.0195(11) 0.0118(13)
C8 0.0580(12) 0.0796(15) 0.0766(14) -0.0010(12) 0.0129(10) 0.0044(11)
C9 0.0569(11) 0.0719(14) 0.0608(12) -0.0047(11) 0.0102(9) 0.0003(10)
C10 0.0714(14) 0.0584(13) 0.0747(14) -0.0066(11) 0.0047(11) 0.0080(11)
C11 0.0675(13) 0.0524(12) 0.0705(13) -0.0083(10) 0.0005(10) -0.0035(10)
C12 0.0578(12) 0.0585(12) 0.0951(17) -0.0216(12) 0.0024(11) -0.0035(10)
C13 0.0563(12) 0.0710(14) 0.0944(17) -0.0236(13) 0.0047(11) -0.0066(11)
S1 0.0428(3) 0.0731(4) 0.1077(5) 0.0002(3) 0.0122(3) 0.0054(2)
C14 0.0451(10) 0.0513(11) 0.0575(11) -0.0025(9) 0.0019(8) 0.0045(8)
N3 0.0460(10) 0.0834(13) 0.0704(12) -0.0032(10) 0.0046(8) 0.0083(9)
O1W 0.0771(10) 0.0625(9) 0.0669(9) -0.0008(7) 0.0031(7) -0.0120(8)

loop_
_atom_type_symbol
_atom_type_description
_atom_type_scat_dispersion_real
_atom_type_scat_dispersion_imag
_atom_type_scat_source
C C 0.0033 0.0016 'International Tables Vol C Tables 4.2.6.8 and 6.1.1.4'
H H 0.0000 0.0000 'International Tables Vol C Tables 4.2.6.8 and 6.1.1.4'
N N 0.0061 0.0033 'International Tables Vol C Tables 4.2.6.8 and 6.1.1.4'
O O 0.0106 0.0060 'International Tables Vol C Tables 4.2.6.8 and 6.1.1.4'
S S 0.1246 0.1234 'International Tables Vol C Tables 4.2.6.8 and 6.1.1.4'
Zn Zn 0.2839 1.4301 'International Tables Vol C Tables 4.2.6.8 and 6.1.1.4'

loop_
_geom_angle_atom_site_label_1
_geom_angle_atom_site_label_2
_geom_angle_atom_site_label_3
_geom_angle
_geom_angle_site_symmetry_1
_geom_angle_site_symmetry_3
_geom_angle_publ_flag
N3 Zn1 N3 180.00(11) 3_665 . ?
N3 Zn1 O1 92.49(7) 3_665 . ?
N3 Zn1 O1 87.51(7) . . ?
N3 Zn1 O1 87.51(7) 3_665 3_665 ?
N3 Zn1 O1 92.49(7) . 3_665 ?
O1 Zn1 O1 180.0 . 3_665 ?
N3 Zn1 O1W 89.55(7) 3_665 . ?
N3 Zn1 O1W 90.45(7) . . ?
O1 Zn1 O1W 91.21(6) . . ?
O1 Zn1 O1W 88.79(6) 3_665 . ?
N3 Zn1 O1W 90.45(7) 3_665 3_665 ?
N3 Zn1 O1W 89.55(7) . 3_665 ?
O1 Zn1 O1W 88.79(6) . 3_665 ?
O1 Zn1 O1W 91.21(6) 3_665 3_665 ?
O1W Zn1 O1W 180.00(8) . 3_665 ?
N1 O1 Zn1 120.13(12) . . ?
C5 N1 O1 120.10(18) . . ?
C5 N1 C1 120.52(19) . . ?
O1 N1 C1 119.35(19) . . ?
O2 N2 C12 119.25(17) . . ?
O2 N2 C11 120.79(17) . . ?
C12 N2 C11 119.96(18) . . ?
N1 C1 C2 119.6(2) . . ?
C1 C2 C3 121.9(2) . . ?
C4 C3 C2 116.1(2) . . ?
C4 C3 C6 122.1(2) . . ?
C2 C3 C6 121.8(2) . . ?
C5 C4 C3 121.3(2) . . ?
N1 C5 C4 120.6(2) . . ?
C3 C6 C7 114.0(2) . . ?
C8 C7 C6 113.2(2) . . ?
C7 C8 C9 114.17(19) . . ?
C13 C9 C10 116.2(2) . . ?
C13 C9 C8 119.9(2) . . ?
C10 C9 C8 123.9(2) . . ?
C11 C10 C9 121.6(2) . . ?
N2 C11 C10 120.0(2) . . ?
N2 C12 C13 120.9(2) . . ?
C12 C13 C9 121.3(2) . . ?
N3 C14 S1 178.0(2) . . ?
C14 N3 Zn1 162.69(19) . . ?

loop_
_geom_bond_atom_site_label_1
_geom_bond_atom_site_label_2
_geom_bond_distance
_geom_bond_site_symmetry_2
_geom_bond_publ_flag
Zn1 N3 2.0534(17) 3_665 ?
Zn1 N3 2.0534(17) . ?
Zn1 O1 2.0810(16) . ?
Zn1 O1 2.0810(16) 3_665 ?
Zn1 O1W 2.2480(15) . ?
Zn1 O1W 2.2480(15) 3_665 ?
O1 N1 1.338(2) . ?
O2 N2 1.333(2) . ?
N1 C5 1.337(3) . ?
N1 C1 1.342(3) . ?
N2 C12 1.341(3) . ?
N2 C11 1.348(3) . ?
C1 C2 1.371(3) . ?
C2 C3 1.385(4) . ?
C3 C4 1.376(3) . ?
C3 C6 1.506(3) . ?
C4 C5 1.371(3) . ?
C6 C7 1.533(3) . ?
C7 C8 1.506(4) . ?
C8 C9 1.506(3) . ?
C9 C13 1.378(3) . ?
C9 C10 1.390(3) . ?
C10 C11 1.370(3) . ?
C12 C13 1.368(3) . ?
S1 C14 1.618(2) . ?
C14 N3 1.147(3) . ?

loop_
_geom_hbond_atom_site_label_D
_geom_hbond_atom_site_label_H
_geom_hbond_atom_site_label_A
_geom_hbond_distance_DH
_geom_hbond_distance_HA
_geom_hbond_distance_DA
_geom_hbond_angle_DHA
_geom_hbond_site_symmetry_A
O1W H1WB O2 0.93 1.87 2.796(2) 170.4 3_565
O1W H1WA O2 0.88 2.01 2.879(2) 171.6 2_545

loop_
_geom_torsion_atom_site_label_1
_geom_torsion_atom_site_label_2
_geom_torsion_atom_site_label_3
_geom_torsion_atom_site_label_4
_geom_torsion
_geom_torsion_site_symmetry_1
_geom_torsion_site_symmetry_2
_geom_torsion_site_symmetry_3
_geom_torsion_site_symmetry_4
_geom_torsion_publ_flag
N3 Zn1 O1 N1 -0.25(16) 3_665 . . . ?
N3 Zn1 O1 N1 179.75(16) . . . . ?
O1 Zn1 O1 N1 159.8(7) 3_665 . . . ?
O1W Zn1 O1 N1 -89.85(15) . . . . ?
O1W Zn1 O1 N1 90.15(15) 3_665 . . . ?
Zn1 O1 N1 C5 -92.6(2) . . . . ?
Zn1 O1 N1 C1 89.2(2) . . . . ?
C5 N1 C1 C2 -0.5(3) . . . . ?
O1 N1 C1 C2 177.8(2) . . . . ?
N1 C1 C2 C3 -1.0(4) . . . . ?
C1 C2 C3 C4 1.7(4) . . . . ?
C1 C2 C3 C6 -177.3(2) . . . . ?
C2 C3 C4 C5 -1.0(4) . . . . ?
C6 C3 C4 C5 177.9(2) . . . . ?
O1 N1 C5 C4 -177.1(2) . . . . ?
C1 N1 C5 C4 1.1(4) . . . . ?
C3 C4 C5 N1 -0.3(4) . . . . ?
C4 C3 C6 C7 112.3(3) . . . . ?
C2 C3 C6 C7 -68.8(3) . . . . ?
C3 C6 C7 C8 -60.8(4) . . . . ?
C6 C7 C8 C9 -164.6(2) . . . . ?
C7 C8 C9 C13 104.2(3) . . . . ?
C7 C8 C9 C10 -75.9(3) . . . . ?
C13 C9 C10 C11 0.8(4) . . . . ?
C8 C9 C10 C11 -179.2(2) . . . . ?
O2 N2 C11 C10 178.5(2) . . . . ?
C12 N2 C11 C10 -0.7(3) . . . . ?
C9 C10 C11 N2 0.1(4) . . . . ?
O2 N2 C12 C13 -178.8(2) . . . . ?
C11 N2 C12 C13 0.4(4) . . . . ?
N2 C12 C13 C9 0.6(4) . . . . ?
C10 C9 C13 C12 -1.1(4) . . . . ?
C8 C9 C13 C12 178.8(2) . . . . ?
S1 C14 N3 Zn1 45(6) . . . . ?
N3 Zn1 N3 C14 -12(11) 3_665 . . . ?
O1 Zn1 N3 C14 -102.1(6) . . . . ?
O1 Zn1 N3 C14 77.9(6) 3_665 . . . ?
O1W Zn1 N3 C14 166.7(6) . . . . ?
O1W Zn1 N3 C14 -13.3(6) 3_665 . . . ?
